data_2226422
loop_
_publ_author_name
'Wang, Jinxia'
'Jin, Zhuping'

_publ_section_title
;
 (Acetato-\k^2^<i>O</i>,<i>O</i>')bis(1,10-phenanthroline-\k^2^<i>N</i>,<i>N</i>')copper(II)
 trifluoroacetate tetrahydrate
;
_journal_coeditor_code EZ2212
_journal_issue 7
_journal_name_full 'Acta Crystallographica Section E'
_journal_page_first m865
_journal_paper_doi 10.1107/S1600536810024359
_journal_volume 66
_journal_year 2010
_chemical_formula_iupac '[Cu (C2 H3 O2) (C12 H8 N2)2] (C2 F3 O2), 4H2 O'
_chemical_formula_moiety 'C26 H19 Cu F3 N4 O2 +, C2 F3 O2 -, 4(H2 O)'
_chemical_formula_sum 'C28 H27 Cu F3 N4 O8'
_chemical_formula_weight 668.08
_chemical_name_systematic
;
(Acetato-\k^2^<i>O</i>,<i>O</i>')bis(1,10-phenanthroline-
\k^2^<i>N</i>,<i>N</i>')copper(II) trifluoroacetate tetrahydrate
;
_space_group_IT_number 2
_symmetry_cell_setting triclinic
_symmetry_space_group_name_Hall '-P 1'
_symmetry_space_group_name_H-M 'P -1'
_atom_sites_solution_hydrogens geom
_atom_sites_solution_primary direct
_atom_sites_solution_secondary difmap
_audit_creation_method SHELXL-97
_cell_angle_alpha 101.6190(10)
_cell_angle_beta 101.5120(10)
_cell_angle_gamma 108.5140(10)
_cell_formula_units_Z 2
_cell_length_a 8.9019(7)
_cell_length_b 11.6662(9)
_cell_length_c 15.6980(10)
_cell_measurement_reflns_used 4430
_cell_measurement_temperature 293(2)
_cell_measurement_theta_max 27.818
_cell_measurement_theta_min 2.534
_cell_volume 1451.98(19)
_computing_cell_refinement 'SAINT (Bruker, 2005)'
_computing_data_collection 'SMART (Bruker, 2005)'
_computing_data_reduction 'SAINT (Bruker, 2005)'
_computing_molecular_graphics 'XP in SHELXTL (Sheldrick, 2008)'
_computing_publication_material 'SHELXL97 (Sheldrick, 2008)'
_computing_structure_refinement 'SHELXL97 (Sheldrick, 2008)'
_computing_structure_solution 'SHELXS97 (Sheldrick, 2008)'
_diffrn_ambient_temperature 293(2)
_diffrn_measured_fraction_theta_full 0.992
_diffrn_measured_fraction_theta_max 0.992
_diffrn_measurement_device_type 'Bruker SMART APEX'
_diffrn_measurement_method 'phi and omega scans'
_diffrn_radiation_monochromator graphite
_diffrn_radiation_source 'fine-focus sealed tube'
_diffrn_radiation_type MoK\a
_diffrn_radiation_wavelength 0.71073
_diffrn_reflns_av_R_equivalents 0.0429
_diffrn_reflns_av_sigmaI/netI 0.0404
_diffrn_reflns_limit_h_max 10
_diffrn_reflns_limit_h_min -10
_diffrn_reflns_limit_k_max 13
_diffrn_reflns_limit_k_min -13
_diffrn_reflns_limit_l_max 17
_diffrn_reflns_limit_l_min -18
_diffrn_reflns_number 7689
_diffrn_reflns_theta_full 25.05
_diffrn_reflns_theta_max 25.05
_diffrn_reflns_theta_min 2.50
_exptl_absorpt_coefficient_mu 0.828
_exptl_absorpt_correction_T_max 0.8585
_exptl_absorpt_correction_T_min 0.8012
_exptl_absorpt_correction_type multi-scan
_exptl_absorpt_process_details '(SADABS; Bruker, 2005)'
_exptl_crystal_colour blue
_exptl_crystal_density_diffrn 1.528
_exptl_crystal_density_method 'not measured'
_exptl_crystal_description block
_exptl_crystal_F_000 686
_exptl_crystal_size_max 0.28
_exptl_crystal_size_mid 0.25
_exptl_crystal_size_min 0.19
_refine_diff_density_max 1.040
_refine_diff_density_min -0.865
_refine_ls_extinction_method none
_refine_ls_goodness_of_fit_ref 1.018
_refine_ls_hydrogen_treatment constr
_refine_ls_matrix_type full
_refine_ls_number_parameters 425
_refine_ls_number_reflns 5112
_refine_ls_number_restraints 103
_refine_ls_restrained_S_all 1.260
_refine_ls_R_factor_all 0.0579
_refine_ls_R_factor_gt 0.0511
_refine_ls_shift/su_max 0.002
_refine_ls_shift/su_mean 0.000
_refine_ls_structure_factor_coef Fsqd
_refine_ls_weighting_details 'calc w=1/[\s^2^(Fo^2^)+(0.1080P)^2^+0.7243P] where P=(Fo^2^+2Fc^2^)/3'
_refine_ls_weighting_scheme calc
_refine_ls_wR_factor_gt 0.1533
_refine_ls_wR_factor_ref 0.1593
_reflns_number_gt 4389
_reflns_number_total 5112
_reflns_threshold_expression I>2sigma(I)
_cod_data_source_file ez2212.cif
_cod_data_source_block I
_cod_database_code 2226422
_cod_database_fobs_code 2226422

loop_
_symmetry_equiv_pos_as_xyz
'x, y, z'
'-x, -y, -z'

loop_
_atom_site_type_symbol
_atom_site_label
_atom_site_fract_x
_atom_site_fract_y
_atom_site_fract_z
_atom_site_U_iso_or_equiv
_atom_site_adp_type
_atom_site_calc_flag
_atom_site_refinement_flags
_atom_site_occupancy
_atom_site_disorder_assembly
_atom_site_disorder_group
Cu Cu1 0.70769(5) 0.42710(4) 0.71713(3) 0.0397(2) Uani d . 1 . .
F F1 0.083(2) 0.9968(17) 0.6171(10) 0.133(4) Uani d PDU 0.52(2) A 1
F F2 0.138(2) 0.8377(11) 0.5566(10) 0.118(4) Uani d PDU 0.52(2) A 1
F F3 0.3252(15) 1.0243(15) 0.6021(9) 0.121(4) Uani d PDU 0.52(2) A 1
F F1' 0.0317(13) 0.9385(17) 0.5837(12) 0.120(4) Uani d PDU 0.48(2) A 2
F F2' 0.206(2) 0.8680(17) 0.5546(10) 0.117(4) Uani d PDU 0.48(2) A 2
F F3' 0.263(2) 1.0720(11) 0.6148(9) 0.116(4) Uani d PDU 0.48(2) A 2
N N1 0.5545(4) 0.3202(3) 0.5937(2) 0.0432(8) Uani d . 1 . .
N N2 0.5668(4) 0.5324(3) 0.6982(2) 0.0440(8) Uani d . 1 . .
N N3 0.6031(4) 0.3667(3) 0.8268(2) 0.0439(8) Uani d . 1 . .
N N4 0.8712(4) 0.5606(3) 0.8296(2) 0.0428(8) Uani d . 1 . .
O O1 0.8368(4) 0.3195(3) 0.7158(2) 0.0491(7) Uani d . 1 . .
O O2 0.9846(4) 0.4555(4) 0.6563(2) 0.0676(9) Uani d . 1 . .
O O3 0.1324(9) 0.8811(7) 0.7380(5) 0.146(2) Uani d . 1 . .
O O4 0.3983(7) 0.9689(5) 0.7462(4) 0.1105(16) Uani d . 1 . .
O O5 0.7803(6) 0.8614(5) 0.9518(4) 0.1055(15) Uani d . 1 . .
H H5A 0.8130 0.8679 0.9051 0.127 Uiso d RD 1 . .
H H5B 0.8480 0.9207 0.9978 0.127 Uiso d R 1 . .
O O6 0.7421(6) 0.0847(4) 0.7568(4) 0.0954(14) Uani d . 1 . .
H H6A 0.7587 0.1508 0.7392 0.115 Uiso d R 1 . .
H H6B 0.6419 0.0542 0.7570 0.115 Uiso d R 1 . .
O O7 0.5361(8) 0.9627(7) 0.9249(4) 0.139(2) Uani d . 1 . .
H H7A 0.6116 0.9327 0.9256 0.166 Uiso d R 1 . .
H H7B 0.5276 0.9963 0.8818 0.166 Uiso d R 1 . .
O O8 0.9949(10) 1.0217(8) 0.8494(5) 0.176(3) Uani d . 1 . .
H H8A 0.8909 0.9997 0.8294 0.211 Uiso d RD 1 . .
H H8B 1.0276 0.9799 0.8113 0.211 Uiso d R 1 . .
C C1 0.9569(5) 0.3597(5) 0.6812(3) 0.0505(10) Uani d . 1 . .
C C2 1.0606(7) 0.2817(6) 0.6725(4) 0.0720(15) Uani d . 1 . .
H H2A 1.0192 0.2109 0.6951 0.108 Uiso d R 1 . .
H H2B 1.1731 0.3315 0.7071 0.108 Uiso d R 1 . .
H H2C 1.0556 0.2522 0.6099 0.108 Uiso d R 1 . .
C C3 1.0023(6) 0.6569(4) 0.8305(3) 0.0539(11) Uani d . 1 . .
H H3 1.0226 0.6644 0.7757 0.065 Uiso d R 1 . .
C C4 1.1096(6) 0.7466(4) 0.9102(4) 0.0624(13) Uani d . 1 . .
H H4 1.1998 0.8126 0.9082 0.075 Uiso d R 1 . .
C C5 1.0821(6) 0.7371(4) 0.9907(3) 0.0583(12) Uani d . 1 . .
H H5 1.1533 0.7966 1.0444 0.070 Uiso d R 1 . .
C C6 0.9449(5) 0.6366(4) 0.9928(3) 0.0497(10) Uani d . 1 . .
C C7 0.8417(5) 0.5507(4) 0.9101(3) 0.0402(9) Uani d . 1 . .
C C8 0.6997(5) 0.4478(4) 0.9087(3) 0.0401(9) Uani d . 1 . .
C C9 0.6667(6) 0.4339(4) 0.9899(3) 0.0511(11) Uani d . 1 . .
C C10 0.5254(7) 0.3300(5) 0.9842(4) 0.0659(14) Uani d . 1 . .
H H10 0.4985 0.3174 1.0368 0.079 Uiso d R 1 . .
C C11 0.4303(7) 0.2496(5) 0.9031(4) 0.0676(14) Uani d . 1 . .
H H11 0.3378 0.1809 0.8992 0.081 Uiso d R 1 . .
C C12 0.4720(6) 0.2712(4) 0.8253(3) 0.0544(11) Uani d . 1 . .
H H12 0.4047 0.2153 0.7694 0.065 Uiso d R 1 . .
C C13 0.7751(7) 0.5228(5) 1.0731(3) 0.0633(13) Uani d . 1 . .
H H13 0.7536 0.5136 1.1274 0.076 Uiso d R 1 . .
C C14 0.9071(7) 0.6189(5) 1.0746(3) 0.0627(13) Uani d . 1 . .
H H14 0.9755 0.6753 1.1301 0.075 Uiso d R 1 . .
C C15 0.5530(6) 0.2158(4) 0.5418(3) 0.0566(11) Uani d . 1 . .
H H15 0.6303 0.1826 0.5631 0.068 Uiso d R 1 . .
C C16 0.4407(7) 0.1531(5) 0.4566(3) 0.0685(14) Uani d . 1 . .
H H16 0.4453 0.0806 0.4214 0.082 Uiso d R 1 . .
C C17 0.3246(7) 0.1982(6) 0.4250(3) 0.0719(16) Uani d . 1 . .
H H17 0.2476 0.1556 0.3687 0.086 Uiso d R 1 . .
C C18 0.3210(5) 0.3089(5) 0.4771(3) 0.0568(12) Uani d . 1 . .
C C19 0.4408(5) 0.3674(4) 0.5617(3) 0.0446(9) Uani d . 1 . .
C C20 0.4465(5) 0.4808(4) 0.6192(3) 0.0435(9) Uani d . 1 . .
C C21 0.3284(5) 0.5328(5) 0.5919(3) 0.0549(11) Uani d . 1 . .
C C22 0.3376(7) 0.6413(6) 0.6535(4) 0.0709(15) Uani d . 1 . .
H H22 0.2617 0.6788 0.6392 0.085 Uiso d R 1 . .
C C23 0.4577(8) 0.6925(5) 0.7343(4) 0.0720(15) Uani d . 1 . .
H H23 0.4622 0.7637 0.7757 0.086 Uiso d R 1 . .
C C24 0.5729(6) 0.6375(5) 0.7545(3) 0.0585(12) Uani d . 1 . .
H H24 0.6565 0.6751 0.8090 0.070 Uiso d R 1 . .
C C25 0.2096(6) 0.4726(6) 0.5058(4) 0.0689(16) Uani d . 1 . .
H H25 0.1326 0.5073 0.4870 0.083 Uiso d R 1 . .
C C26 0.2068(6) 0.3658(7) 0.4505(4) 0.0698(16) Uani d . 1 . .
H H26 0.1285 0.3295 0.3941 0.084 Uiso d R 1 . .
C C27 0.2466(9) 0.9333(5) 0.7120(4) 0.0738(16) Uani d . 1 A .
C C28 0.1951(7) 0.9529(5) 0.6193(4) 0.0709(14) Uani d D 1 . .

loop_
_atom_site_aniso_label
_atom_site_aniso_U_11
_atom_site_aniso_U_22
_atom_site_aniso_U_33
_atom_site_aniso_U_12
_atom_site_aniso_U_13
_atom_site_aniso_U_23
Cu1 0.0400(3) 0.0424(3) 0.0318(3) 0.0131(2) 0.0061(2) 0.0079(2)
F1 0.127(8) 0.135(8) 0.138(8) 0.076(6) -0.004(6) 0.033(6)
F2 0.108(8) 0.122(6) 0.075(5) -0.001(6) 0.009(6) 0.010(5)
F3 0.109(7) 0.130(7) 0.119(6) 0.005(6) 0.049(5) 0.070(6)
F1' 0.071(6) 0.127(8) 0.130(8) 0.013(6) 0.004(5) 0.032(6)
F2' 0.118(8) 0.148(8) 0.071(5) 0.060(7) 0.024(6) -0.015(6)
F3' 0.127(8) 0.102(7) 0.094(6) 0.006(6) 0.018(6) 0.050(5)
N1 0.0406(18) 0.0477(19) 0.0347(17) 0.0091(15) 0.0117(14) 0.0089(15)
N2 0.0454(19) 0.0455(19) 0.0408(18) 0.0165(15) 0.0121(15) 0.0125(15)
N3 0.0445(19) 0.0401(18) 0.0436(19) 0.0126(15) 0.0115(15) 0.0108(15)
N4 0.0416(18) 0.0445(18) 0.0366(17) 0.0123(15) 0.0057(14) 0.0110(15)
O1 0.0505(17) 0.0550(17) 0.0462(16) 0.0231(14) 0.0162(13) 0.0159(14)
O2 0.072(2) 0.080(2) 0.066(2) 0.0317(19) 0.0306(18) 0.038(2)
O3 0.175(6) 0.155(6) 0.132(5) 0.042(5) 0.091(5) 0.077(5)
O4 0.098(4) 0.090(3) 0.113(4) 0.023(3) -0.004(3) 0.020(3)
O5 0.093(3) 0.131(4) 0.099(3) 0.045(3) 0.031(3) 0.038(3)
O6 0.090(3) 0.075(3) 0.127(4) 0.027(2) 0.034(3) 0.044(3)
O7 0.136(5) 0.190(6) 0.109(4) 0.102(5) 0.023(4) 0.029(4)
O8 0.203(8) 0.259(9) 0.161(7) 0.159(7) 0.096(6) 0.099(7)
C1 0.051(2) 0.068(3) 0.034(2) 0.025(2) 0.0098(18) 0.016(2)
C2 0.076(3) 0.102(4) 0.062(3) 0.053(3) 0.032(3) 0.030(3)
C3 0.051(3) 0.051(2) 0.051(3) 0.009(2) 0.008(2) 0.018(2)
C4 0.047(3) 0.045(3) 0.074(3) 0.004(2) 0.001(2) 0.012(2)
C5 0.053(3) 0.048(3) 0.052(3) 0.015(2) -0.007(2) -0.003(2)
C6 0.052(2) 0.052(2) 0.042(2) 0.026(2) 0.0027(19) 0.0063(19)
C7 0.044(2) 0.043(2) 0.0327(19) 0.0205(18) 0.0040(16) 0.0087(16)
C8 0.045(2) 0.044(2) 0.038(2) 0.0233(18) 0.0126(17) 0.0132(17)
C9 0.062(3) 0.062(3) 0.046(2) 0.036(2) 0.023(2) 0.021(2)
C10 0.075(3) 0.078(4) 0.068(3) 0.035(3) 0.041(3) 0.037(3)
C11 0.066(3) 0.060(3) 0.083(4) 0.019(3) 0.036(3) 0.029(3)
C12 0.054(3) 0.044(2) 0.061(3) 0.012(2) 0.020(2) 0.014(2)
C13 0.086(4) 0.079(4) 0.036(2) 0.043(3) 0.022(2) 0.017(2)
C14 0.075(3) 0.078(3) 0.033(2) 0.039(3) 0.005(2) 0.004(2)
C15 0.058(3) 0.053(3) 0.048(3) 0.010(2) 0.018(2) 0.004(2)
C16 0.070(3) 0.063(3) 0.049(3) 0.005(3) 0.020(2) -0.003(2)
C17 0.056(3) 0.086(4) 0.034(2) -0.008(3) 0.005(2) -0.002(2)
C18 0.041(2) 0.078(3) 0.037(2) 0.001(2) 0.0096(18) 0.019(2)
C19 0.034(2) 0.056(2) 0.038(2) 0.0049(18) 0.0116(16) 0.0184(19)
C20 0.036(2) 0.055(2) 0.042(2) 0.0124(18) 0.0152(17) 0.0231(19)
C21 0.043(2) 0.071(3) 0.064(3) 0.022(2) 0.022(2) 0.039(3)
C22 0.066(3) 0.079(4) 0.096(4) 0.043(3) 0.035(3) 0.050(3)
C23 0.086(4) 0.062(3) 0.083(4) 0.041(3) 0.032(3) 0.022(3)
C24 0.068(3) 0.056(3) 0.055(3) 0.029(2) 0.017(2) 0.013(2)
C25 0.039(2) 0.108(5) 0.071(3) 0.024(3) 0.015(2) 0.056(4)
C26 0.037(2) 0.115(5) 0.047(3) 0.010(3) 0.005(2) 0.038(3)
C27 0.094(4) 0.050(3) 0.073(4) 0.018(3) 0.036(3) 0.010(3)
C28 0.069(3) 0.065(3) 0.074(4) 0.015(3) 0.028(3) 0.020(3)

loop_
_atom_type_symbol
_atom_type_description
_atom_type_scat_dispersion_real
_atom_type_scat_dispersion_imag
_atom_type_scat_source
C C 0.0033 0.0016 'International Tables Vol C Tables 4.2.6.8 and 6.1.1.4'
H H 0.0000 0.0000 'International Tables Vol C Tables 4.2.6.8 and 6.1.1.4'
O O 0.0106 0.0060 'International Tables Vol C Tables 4.2.6.8 and 6.1.1.4'
F F 0.0171 0.0103 'International Tables Vol C Tables 4.2.6.8 and 6.1.1.4'
N N 0.0061 0.0033 'International Tables Vol C Tables 4.2.6.8 and 6.1.1.4'
Cu Cu 0.3201 1.2651 'International Tables Vol C Tables 4.2.6.8 and 6.1.1.4'

loop_
_geom_angle_atom_site_label_1
_geom_angle_atom_site_label_2
_geom_angle_atom_site_label_3
_geom_angle_site_symmetry_1
_geom_angle_site_symmetry_3
_geom_angle
_geom_angle_publ_flag
O1 Cu1 N1 . . 91.55(13) y
O1 Cu1 N4 . . 93.66(13) y
N1 Cu1 N4 . . 169.21(13) y
O1 Cu1 N2 . . 171.51(12) y
N1 Cu1 N2 . . 81.21(14) y
N4 Cu1 N2 . . 92.78(14) y
O1 Cu1 N3 . . 93.94(12) y
N1 Cu1 N3 . . 110.64(13) y
N4 Cu1 N3 . . 78.44(13) y
N2 Cu1 N3 . . 92.75(13) y
C15 N1 C19 . . 117.9(4) ?
C15 N1 Cu1 . . 129.2(3) ?
C19 N1 Cu1 . . 112.9(3) ?
C24 N2 C20 . . 118.2(4) ?
C24 N2 Cu1 . . 129.2(3) ?
C20 N2 Cu1 . . 112.5(3) ?
C12 N3 C8 . . 117.7(4) ?
C12 N3 Cu1 . . 132.8(3) ?
C8 N3 Cu1 . . 109.5(2) ?
C3 N4 C7 . . 118.3(4) ?
C3 N4 Cu1 . . 125.3(3) ?
C7 N4 Cu1 . . 116.4(3) ?
C1 O1 Cu1 . . 110.9(3) ?
H5A O5 H5B . . 109.6 ?
H6A O6 H6B . . 109.6 ?
H7A O7 H7B . . 109.8 ?
H8A O8 H8B . . 108.6 ?
O2 C1 O1 . . 122.5(4) ?
O2 C1 C2 . . 121.4(4) ?
O1 C1 C2 . . 116.0(4) ?
C1 C2 H2A . . 109.0 ?
C1 C2 H2B . . 109.7 ?
H2A C2 H2B . . 109.5 ?
C1 C2 H2C . . 109.8 ?
H2A C2 H2C . . 109.5 ?
H2B C2 H2C . . 109.5 ?
N4 C3 C4 . . 122.7(4) ?
N4 C3 H3 . . 118.7 ?
C4 C3 H3 . . 118.7 ?
C5 C4 C3 . . 119.5(5) ?
C5 C4 H4 . . 120.3 ?
C3 C4 H4 . . 120.2 ?
C4 C5 C6 . . 119.7(4) ?
C4 C5 H5 . . 120.2 ?
C6 C5 H5 . . 120.1 ?
C7 C6 C5 . . 117.6(4) ?
C7 C6 C14 . . 118.9(4) ?
C5 C6 C14 . . 123.5(4) ?
N4 C7 C6 . . 122.2(4) ?
N4 C7 C8 . . 118.1(3) ?
C6 C7 C8 . . 119.6(4) ?
N3 C8 C9 . . 122.7(4) ?
N3 C8 C7 . . 117.6(3) ?
C9 C8 C7 . . 119.7(4) ?
C8 C9 C10 . . 117.2(4) ?
C8 C9 C13 . . 119.1(4) ?
C10 C9 C13 . . 123.7(4) ?
C11 C10 C9 . . 120.0(5) ?
C11 C10 H10 . . 120.0 ?
C9 C10 H10 . . 120.0 ?
C10 C11 C12 . . 119.0(5) ?
C10 C11 H11 . . 120.3 ?
C12 C11 H11 . . 120.7 ?
N3 C12 C11 . . 123.4(5) ?
N3 C12 H12 . . 118.3 ?
C11 C12 H12 . . 118.3 ?
C14 C13 C9 . . 121.3(4) ?
C14 C13 H13 . . 119.3 ?
C9 C13 H13 . . 119.4 ?
C13 C14 C6 . . 121.3(4) ?
C13 C14 H14 . . 119.2 ?
C6 C14 H14 . . 119.6 ?
N1 C15 C16 . . 122.8(5) ?
N1 C15 H15 . . 118.5 ?
C16 C15 H15 . . 118.7 ?
C17 C16 C15 . . 119.6(5) ?
C17 C16 H16 . . 120.2 ?
C15 C16 H16 . . 120.2 ?
C16 C17 C18 . . 120.0(4) ?
C16 C17 H17 . . 120.1 ?
C18 C17 H17 . . 120.0 ?
C17 C18 C19 . . 116.7(5) ?
C17 C18 C26 . . 124.9(5) ?
C19 C18 C26 . . 118.4(5) ?
N1 C19 C18 . . 123.0(4) ?
N1 C19 C20 . . 116.5(4) ?
C18 C19 C20 . . 120.5(4) ?
N2 C20 C21 . . 123.5(4) ?
N2 C20 C19 . . 116.9(4) ?
C21 C20 C19 . . 119.6(4) ?
C22 C21 C20 . . 116.4(4) ?
C22 C21 C25 . . 124.8(5) ?
C20 C21 C25 . . 118.8(5) ?
C23 C22 C21 . . 120.3(5) ?
C23 C22 H22 . . 119.8 ?
C21 C22 H22 . . 119.9 ?
C22 C23 C24 . . 119.6(5) ?
C22 C23 H23 . . 120.1 ?
C24 C23 H23 . . 120.3 ?
N2 C24 C23 . . 122.0(5) ?
N2 C24 H24 . . 119.3 ?
C23 C24 H24 . . 118.7 ?
C26 C25 C21 . . 121.3(5) ?
C26 C25 H25 . . 119.6 ?
C21 C25 H25 . . 119.2 ?
C25 C26 C18 . . 121.4(5) ?
C25 C26 H26 . . 119.1 ?
C18 C26 H26 . . 119.5 ?
O3 C27 O4 . . 130.9(7) ?
O3 C27 C28 . . 113.8(7) ?
O4 C27 C28 . . 115.2(6) ?
F1 C28 F3 . . 113.6(9) ?
F1 C28 F2' . . 127.6(11) ?
F3 C28 F2' . . 81.4(9) ?
F1 C28 F3' . . 74.3(9) ?
F3 C28 F3' . . 40.5(6) ?
F2' C28 F3' . . 113.5(10) ?
F1 C28 F2 . . 110.5(9) ?
F3 C28 F2 . . 106.9(8) ?
F2' C28 F2 . . 26.1(8) ?
F3' C28 F2 . . 132.9(10) ?
F1 C28 F1' . . 30.7(7) ?
F3 C28 F1' . . 126.8(10) ?
F2' C28 F1' . . 99.2(9) ?
F3' C28 F1' . . 96.1(9) ?
F2 C28 F1' . . 79.8(9) ?
F1 C28 C27 . . 109.3(8) ?
F3 C28 C27 . . 109.3(8) ?
F2' C28 C27 . . 112.0(9) ?
F3' C28 C27 . . 115.4(7) ?
F2 C28 C27 . . 107.1(8) ?
F1' C28 C27 . . 119.0(8) ?

loop_
_geom_bond_atom_site_label_1
_geom_bond_atom_site_label_2
_geom_bond_site_symmetry_2
_geom_bond_distance
_geom_bond_publ_flag
Cu1 O1 . 1.953(3) y
Cu1 N1 . 2.015(3) y
Cu1 N4 . 2.022(3) y
Cu1 N2 . 2.037(3) y
Cu1 N3 . 2.244(3) y
F1 C28 . 1.256(11) ?
F2 C28 . 1.367(12) ?
F3 C28 . 1.308(10) ?
F1' C28 . 1.393(12) ?
F2' C28 . 1.311(12) ?
F3' C28 . 1.351(11) ?
N1 C15 . 1.317(6) ?
N1 C19 . 1.357(5) ?
N2 C24 . 1.337(6) ?
N2 C20 . 1.344(5) ?
N3 C12 . 1.326(6) ?
N3 C8 . 1.357(5) ?
N4 C3 . 1.333(6) ?
N4 C7 . 1.361(5) ?
O1 C1 . 1.294(5) ?
O2 C1 . 1.226(6) ?
O3 C27 . 1.202(8) ?
O4 C27 . 1.245(8) ?
O5 H5A . 0.8500 ?
O5 H5B . 0.8500 ?
O6 H6A . 0.8501 ?
O6 H6B . 0.8500 ?
O7 H7A . 0.8500 ?
O7 H7B . 0.8501 ?
O8 H8A . 0.8500 ?
O8 H8B . 0.8500 ?
C1 C2 . 1.494(7) ?
C2 H2A . 0.9600 ?
C2 H2B . 0.9600 ?
C2 H2C . 0.9600 ?
C3 C4 . 1.390(7) ?
C3 H3 . 0.9300 ?
C4 C5 . 1.353(8) ?
C4 H4 . 0.9300 ?
C5 C6 . 1.410(7) ?
C5 H5 . 0.9300 ?
C6 C7 . 1.397(6) ?
C6 C14 . 1.428(7) ?
C7 C8 . 1.433(6) ?
C8 C9 . 1.392(6) ?
C9 C10 . 1.415(7) ?
C9 C13 . 1.425(7) ?
C10 C11 . 1.343(8) ?
C10 H10 . 0.9301 ?
C11 C12 . 1.392(7) ?
C11 H11 . 0.9300 ?
C12 H12 . 0.9300 ?
C13 C14 . 1.334(8) ?
C13 H13 . 0.9300 ?
C14 H14 . 0.9300 ?
C15 C16 . 1.389(7) ?
C15 H15 . 0.9300 ?
C16 C17 . 1.355(8) ?
C16 H16 . 0.9300 ?
C17 C18 . 1.396(8) ?
C17 H17 . 0.9300 ?
C18 C19 . 1.406(6) ?
C18 C26 . 1.422(8) ?
C19 C20 . 1.423(6) ?
C20 C21 . 1.410(6) ?
C21 C22 . 1.397(8) ?
C21 C25 . 1.419(7) ?
C22 C23 . 1.363(8) ?
C22 H22 . 0.9300 ?
C23 C24 . 1.391(7) ?
C23 H23 . 0.9300 ?
C24 H24 . 0.9300 ?
C25 C26 . 1.356(8) ?
C25 H25 . 0.9300 ?
C26 H26 . 0.9300 ?
C27 C28 . 1.521(9) ?

loop_
_geom_hbond_atom_site_label_D
_geom_hbond_atom_site_label_H
_geom_hbond_atom_site_label_A
_geom_hbond_site_symmetry_A
_geom_hbond_distance_DH
_geom_hbond_distance_HA
_geom_hbond_distance_DA
_geom_hbond_angle_DHA
O7 H7A O5 . 0.85 1.95 2.787(8) 168.1
O7 H7B O4 . 0.85 2.11 2.854(8) 145.1
O6 H6A O1 . 0.85 2.00 2.844(5) 169.5
O6 H6B O4 1_545 0.85 2.03 2.881(7) 174.6
O8 H8B O3 1_655 0.85 2.03 2.868(10) 170.9
O8 H8A O6 1_565 0.85 2.17 2.809(9) 131.5
